data_1538659
loop_
_publ_author_name
'le Blanc-Soreau, A.'
'Gardette, M.F.'
'Rouxel, J.'
'Gorochov, O.'

_publ_section_title
;
 Proprietes electriques et magnetiques de Mn0,25 Nb S2 et Mn0,33 Nb S2
;
_journal_name_full 'Materials Research Bulletin'
_journal_page_first 1061
_journal_page_last 1061
_journal_volume 11
_journal_year 1976
_chemical_formula_sum 'Mn Nb4 S8'
_space_group_IT_number 176
_symmetry_space_group_name_Hall '-P 6c'
_symmetry_space_group_name_H-M 'P 63/m'
_cell_angle_alpha 90
_cell_angle_beta 90
_cell_angle_gamma 120
_cell_formula_units_Z 2
_cell_length_a 6.656
_cell_length_b 6.656
_cell_length_c 12.459
_cell_volume 478.014
_citation_journal_id_ASTM MRBUAC
_cod_data_source_file leBlanc-Soreau_MRBUAC_1976_586.cif
_cod_data_source_block Mn1Nb4S8
_cod_original_cell_volume 478.0138
_cod_original_formula_sum 'Mn1 Nb4 S8'
_cod_database_code 1538659

loop_
_symmetry_equiv_pos_as_xyz
x,y,z
x-y,x,z+1/2
-y,x-y,z
-x,-y,z+1/2
-x+y,-x,z
y,-x+y,z+1/2
-x,-y,-z
-x+y,-x,-z-1/2
y,-x+y,-z
x,y,-z-1/2
x-y,x,-z
-y,x-y,-z-1/2

loop_
_atom_site_label
_atom_site_type_symbol
_atom_site_fract_x
_atom_site_fract_y
_atom_site_fract_z
_atom_site_occupancy
_atom_site_U_iso_or_equiv
Mn1 Mn 0 0 0 1 0.0
Nb2 Nb 0.4941 -0.0126 0.25 1 0.0
Nb1 Nb 0 0 0.25 1 0.0
S1 S 0.1683 0.3387 0.1261 1 0.0
S2 S 0.3333 0.6667 -0.122 1 0.0
